data_1558712
loop_
_publ_author_name
'McMonagle, Charlie'
'Comar, Priyanka'
'Nichol, Gary Stephen'
'Allan, David Robert'
'Barreda-Arg\=ueso, Jos\'e A'
'Gonzalez, Jesus Antonio'
'Rodriguez, Fernando'
'Valiente, Rafael'
'Turner, Gemma'
'Brechin, Euan K.'
'Moggach, Stephen A.'

_publ_section_title
;
 Pressure-and Temperature Induced Phase Transitions, Piezochromism, NLC
 Behaviour and Pressure Controlled Jahn-Teller Switching in a Cu-based
 Framework
;
_journal_name_full 'Chemical Science'
_journal_paper_doi 10.1039/D0SC03229H
_journal_year 2020
_chemical_formula_moiety 'C18 H16 Cu1 N2 O4'
_chemical_formula_sum 'C18 H16 Cu N2 O4'
_chemical_formula_weight 387.88
_space_group_IT_number 148
_space_group_name_Hall '-R 3'
_space_group_name_H-M_alt 'R -3 :H'
_symmetry_cell_setting trigonal
_symmetry_space_group_name_H-M 'R -3 :H'
_atom_sites_solution_hydrogens difmap
_atom_sites_solution_primary other
_audit_creation_date 2017-05-19
_audit_creation_method CRYSTALS_ver_14.61_build_6236
_audit_update_record
;
2020-06-09 deposited with the CCDC.	2020-07-30 downloaded from the CCDC.
;
_cell_angle_alpha 90
_cell_angle_beta 90
_cell_angle_gamma 120
_cell_formula_units_Z 9
_cell_length_a 25.7864(8)
_cell_length_b 25.7864(8)
_cell_length_c 7.7459(3)
_cell_measurement_reflns_used 2323
_cell_measurement_temperature 293
_cell_measurement_theta_max 24
_cell_measurement_theta_min 3
_cell_volume 4460.5(3)
_computing_cell_refinement 'Apex2 (Bruker AXS, 2006)'
_computing_data_collection 'Apex2 (Bruker AXS, 2006)'
_computing_data_reduction 'Apex2 (Bruker AXS, 2006)'
_computing_molecular_graphics 'CAMERON (Watkin et al., 1996)'
_computing_publication_material 'CRYSTALS (Betteridge et al., 2003)'
_computing_structure_refinement 'CRYSTALS (Betteridge et al., 2003)'
_computing_structure_solution 'USER DEFINED STRUCTURE SOLUTION'
_diffrn_ambient_temperature 293
_diffrn_measured_fraction_theta_full 0.828
_diffrn_measured_fraction_theta_max 0.757
_diffrn_measurement_device Area
_diffrn_measurement_device_type 'Bruker Kappa Apex2'
_diffrn_measurement_method \w
_diffrn_radiation_monochromator graphite
_diffrn_radiation_type 'Mo K\a'
_diffrn_radiation_wavelength 0.71073
_diffrn_reflns_av_R_equivalents 0.041
_diffrn_reflns_limit_h_max 25
_diffrn_reflns_limit_h_min -25
_diffrn_reflns_limit_k_max 29
_diffrn_reflns_limit_k_min -29
_diffrn_reflns_limit_l_max 8
_diffrn_reflns_limit_l_min -8
_diffrn_reflns_number 5087
_diffrn_reflns_theta_full 18.341
_diffrn_reflns_theta_max 24.455
_diffrn_reflns_theta_min 3.201
_diffrn_standards_number 0
_exptl_absorpt_coefficient_mu 1.123
_exptl_absorpt_correction_T_max 0.89
_exptl_absorpt_correction_T_min 0.80
_exptl_absorpt_correction_type multi-scan
_exptl_absorpt_process_details 'SADABS (Siemens, 1996)'
_exptl_crystal_colour green
_exptl_crystal_density_diffrn 1.300
_exptl_crystal_density_method 'not measured'
_exptl_crystal_description block
_exptl_crystal_F_000 1791
_exptl_crystal_size_max 0.200
_exptl_crystal_size_mid 0.200
_exptl_crystal_size_min 0.100
_refine_diff_density_max 0.50
_refine_diff_density_min -0.52
_refine_ls_extinction_method None
_refine_ls_goodness_of_fit_ref 1.0139
_refine_ls_hydrogen_treatment constr
_refine_ls_matrix_type full
_refine_ls_number_parameters 115
_refine_ls_number_reflns 1230
_refine_ls_number_restraints 126
_refine_ls_R_factor_all 0.0694
_refine_ls_R_factor_gt 0.0514
_refine_ls_shift/su_max 0.0002091
_refine_ls_shift/su_mean 0.0000249
_refine_ls_structure_factor_coef Fsqd
_refine_ls_weighting_details
;
 Method= Modified Sheldrick 
 w=1/[\s^2^(F^2^) + ( 0.09P)^2^ +32.77P] 
 ,where P=(max(Fo^2^,0) + 2Fc^2^)/3 
;
_refine_ls_weighting_scheme calc
_refine_ls_wR_factor_all 0.1613
_refine_ls_wR_factor_gt 0.1467
_refine_ls_wR_factor_ref 0.1613
_reflns_limit_h_max 13
_reflns_limit_h_min -25
_reflns_limit_k_max 29
_reflns_limit_k_min 0
_reflns_limit_l_max 8
_reflns_limit_l_min 0
_reflns_number_gt 980
_reflns_number_total 1240
_reflns_threshold_expression I>2.0\s(I)
_oxford_diffrn_Wilson_B_factor 0.00
_oxford_diffrn_Wilson_scale 0.00
_oxford_refine_ls_r_factor_ref 0.0694
_oxford_refine_ls_scale 0.06887(4)
_oxford_reflns_number_all 1230
_oxford_reflns_threshold_expression_ref I>-10.0\s(I)
_oxford_structure_analysis_title 'ST6099_0m in R-3'
_cod_data_source_file d0sc03229h2.cif
_cod_data_source_block MeOH_108_Lab
_cod_depositor_comments
;
The following automatic conversions were performed:

data item '_atom_sites_solution_primary' value 'Other' was changed to
'other' in accordance with the
/home/data/users/saulius/crontab/automatic-downloads/rss-feeds/RSC/lib/dictionaries/cif_core.dic
dictionary named 'cif_core.dic' version 2.4.2 last updated on
2011-04-26.

Automatic conversion script
Id: cif_fix_values 7556 2019-12-06 15:28:31Z antanas 
;
_cod_original_sg_symbol_H-M 'R -3 '
_cod_original_formula_sum 'C18 H16 Cu1 N2 O4'
_cod_database_code 1558712
_platon_squeeze_void_probe_radius 1.20

loop_
_symmetry_equiv_pos_as_xyz
x,y,z
-x,-y,-z
x+1/3,y+2/3,z+2/3
-x+1/3,-y+2/3,-z+2/3
x+2/3,y+1/3,z+1/3
-x+2/3,-y+1/3,-z+1/3
-y,x-y,z
y,-x+y,-z
-y+1/3,x-y+2/3,z+2/3
y+1/3,-x+y+2/3,-z+2/3
-y+2/3,x-y+1/3,z+1/3
y+2/3,-x+y+1/3,-z+1/3
-x+y,-x,z
x-y,x,-z
-x+y+1/3,-x+2/3,z+2/3
x-y+1/3,x+2/3,-z+2/3
-x+y+2/3,-x+1/3,z+1/3
x-y+2/3,x+1/3,-z+1/3

loop_
_atom_site_label
_atom_site_type_symbol
_atom_site_fract_x
_atom_site_fract_y
_atom_site_fract_z
_atom_site_U_iso_or_equiv
_atom_site_occupancy
_atom_site_adp_type
_atom_site_refinement_flags_posn
_atom_site_refinement_flags_adp
_atom_site_refinement_flags_occupancy
_atom_site_disorder_assembly
_atom_site_disorder_group
_atom_site_attached_hydrogens
Cu1 Cu 0.8333 0.6667 0.6667 0.0361 1.0000 Uani S . . . . .
O2 O 0.75905(16) 0.63474(17) 0.5323(4) 0.0454 1.0000 Uani D U . . . .
C4 C 0.7081(2) 0.5919(2) 0.5796(6) 0.0410 1.0000 Uani D U . . . .
C5 C 0.65889(19) 0.5741(2) 0.4497(5) 0.0398 1.0000 Uani D U . . . .
C6 C 0.6725(2) 0.5962(3) 0.2827(7) 0.0540 1.0000 Uani D U . . . .
C7 C 0.6291(2) 0.5761(3) 0.1585(7) 0.0579 1.0000 Uani D U . . . .
N1 N 0.57261(19) 0.5361(2) 0.1887(5) 0.0486 1.0000 Uani D U . . . .
C9 C 0.5591(2) 0.5154(3) 0.3507(6) 0.0526 1.0000 Uani D U . . . .
C8 C 0.5999(2) 0.5336(2) 0.4823(6) 0.0449 1.0000 Uani D U . . . .
C3 C 0.6958(2) 0.5591(3) 0.7310(7) 0.0575 1.0000 Uani D U . . . .
C2 C 0.7393(2) 0.5563(3) 0.8366(6) 0.0547 1.0000 Uani D U . . . .
O1 O 0.79464(17) 0.58880(19) 0.8216(5) 0.0570 1.0000 Uani D U . . . .
C1 C 0.7175(3) 0.5100(3) 0.9761(9) 0.0885 1.0000 Uani D U . . . .
H61 H 0.7125 0.6255 0.2542 0.0650 1.0000 Uiso R . . . . .
H71 H 0.6402 0.5916 0.0448 0.0692 1.0000 Uiso R . . . . .
H91 H 0.5188 0.4863 0.3757 0.0632 1.0000 Uiso R . . . . .
H81 H 0.5875 0.5182 0.5956 0.0536 1.0000 Uiso R . . . . .
H31 H 0.6552 0.5368 0.7666 0.0688 1.0000 Uiso R . . . . .
H11 H 0.7497 0.5027 1.0105 0.1044 1.0000 Uiso R . . . . .
H12 H 0.7048 0.5239 1.0762 0.1044 1.0000 Uiso R . . . . .
H13 H 0.6837 0.4727 0.9338 0.1044 1.0000 Uiso R . . . . .

loop_
_atom_site_aniso_label
_atom_site_aniso_U_11
_atom_site_aniso_U_22
_atom_site_aniso_U_33
_atom_site_aniso_U_23
_atom_site_aniso_U_13
_atom_site_aniso_U_12
Cu1 0.0356(6) 0.0492(7) 0.0255(6) -0.0013(4) 0.0028(4) 0.0228(5)
O2 0.0399(19) 0.061(3) 0.034(2) -0.0032(17) 0.0046(15) 0.0245(18)
C4 0.044(2) 0.043(3) 0.040(3) -0.0031(19) 0.0019(18) 0.025(2)
C5 0.042(2) 0.041(3) 0.039(2) -0.002(2) 0.0033(17) 0.022(2)
C6 0.043(3) 0.061(4) 0.052(3) 0.020(3) 0.0071(19) 0.022(3)
C7 0.056(3) 0.069(4) 0.042(3) 0.021(3) 0.007(2) 0.026(3)
N1 0.050(2) 0.066(3) 0.030(2) 0.001(2) 0.0021(19) 0.029(2)
C9 0.048(3) 0.054(4) 0.036(2) 0.005(2) 0.0029(19) 0.011(3)
C8 0.047(2) 0.054(4) 0.029(3) 0.004(2) 0.0080(17) 0.021(2)
C3 0.046(3) 0.077(4) 0.043(3) 0.012(3) 0.006(2) 0.026(3)
C2 0.054(2) 0.070(4) 0.040(3) 0.005(2) 0.003(2) 0.031(3)
O1 0.053(2) 0.078(3) 0.043(2) 0.003(2) 0.0000(19) 0.035(2)
C1 0.079(5) 0.095(6) 0.074(5) 0.034(4) -0.008(4) 0.031(4)

loop_
_atom_type_symbol
_atom_type_scat_dispersion_real
_atom_type_scat_dispersion_imag
_atom_type_scat_Cromer_Mann_a1
_atom_type_scat_Cromer_Mann_b1
_atom_type_scat_Cromer_Mann_a2
_atom_type_scat_Cromer_Mann_b2
_atom_type_scat_Cromer_Mann_a3
_atom_type_scat_Cromer_Mann_b3
_atom_type_scat_Cromer_Mann_a4
_atom_type_scat_Cromer_Mann_b4
_atom_type_scat_Cromer_Mann_c
_atom_type_scat_source
C 0.0033 0.0016 2.3100 20.8439 1.0200 10.2075 1.5886 0.5687 0.8650 51.6512 0.2156 'International Tables Vol C 4.2.6.8 and 6.1.1.4'
H 0.0000 0.0000 0.4930 10.5109 0.3229 26.1257 0.1402 3.1424 0.0408 57.7998 0.0030 'International Tables Vol C 4.2.6.8 and 6.1.1.4'
N 0.0061 0.0033 12.2126 0.0057 3.1322 9.8933 2.0125 28.9975 1.1663 0.5826 -11.5290 'International Tables Vol C 4.2.6.8 and 6.1.1.4'
O 0.0106 0.0060 3.0485 13.2771 2.2868 5.7011 1.5463 0.3239 0.8670 32.9089 0.2508 'International Tables Vol C 4.2.6.8 and 6.1.1.4'
Cu 0.3201 1.2651 13.3380 3.5828 7.1676 0.2470 5.6158 11.3966 1.6735 64.8126 1.1910 'International Tables Vol C 4.2.6.8 and 6.1.1.4'

loop_
_geom_angle_atom_site_label_1
_geom_angle_site_symmetry_1
_geom_angle_atom_site_label_2
_geom_angle_site_symmetry_2
_geom_angle_atom_site_label_3
_geom_angle_site_symmetry_3
_geom_angle
_geom_angle_publ_flag
N1 9_655 Cu1 . N1 10_555 179.995 yes
N1 9_655 Cu1 . O1 6_666 94.09(16) yes
N1 10_555 Cu1 . O1 6_666 85.91(16) yes
N1 9_655 Cu1 . O2 6_666 90.10(15) yes
N1 10_555 Cu1 . O2 6_666 89.90(15) yes
O1 6_666 Cu1 . O2 6_666 90.26(15) yes
N1 9_655 Cu1 . O2 . 89.90(15) yes
N1 10_555 Cu1 . O2 . 90.10(15) yes
O1 6_666 Cu1 . O2 . 89.74(15) yes
O2 6_666 Cu1 . O2 . 179.994 yes
N1 9_655 Cu1 . O1 . 85.91(16) yes
N1 10_555 Cu1 . O1 . 94.09(16) yes
O1 6_666 Cu1 . O1 . 179.995 yes
O2 6_666 Cu1 . O1 . 89.74(15) yes
O2 . Cu1 . O1 . 90.26(15) yes
Cu1 . O2 . C4 . 125.3(3) yes
O2 . C4 . C5 . 114.8(3) yes
O2 . C4 . C3 . 126.4(4) yes
C5 . C4 . C3 . 118.7(4) yes
C4 . C5 . C6 . 119.9(4) yes
C4 . C5 . C8 . 123.8(4) yes
C6 . C5 . C8 . 116.2(4) yes
C5 . C6 . C7 . 120.6(4) yes
C5 . C6 . H61 . 119.7 no
C7 . C6 . H61 . 119.7 no
C6 . C7 . N1 . 123.2(4) yes
C6 . C7 . H71 . 118.4 no
N1 . C7 . H71 . 118.4 no
Cu1 16_545 N1 . C7 . 126.3(3) yes
Cu1 16_545 N1 . C9 . 117.4(3) yes
C7 . N1 . C9 . 116.3(4) yes
N1 . C9 . C8 . 124.0(4) yes
N1 . C9 . H91 . 118.0 no
C8 . C9 . H91 . 118.0 no
C5 . C8 . C9 . 119.6(4) yes
C5 . C8 . H81 . 120.2 no
C9 . C8 . H81 . 120.2 no
C4 . C3 . C2 . 125.0(4) yes
C4 . C3 . H31 . 117.5 no
C2 . C3 . H31 . 117.5 no
C3 . C2 . O1 . 125.4(4) yes
C3 . C2 . C1 . 117.8(4) yes
O1 . C2 . C1 . 116.8(4) yes
Cu1 . O1 . C2 . 122.0(3) yes
C2 . C1 . H11 . 109.5 no
C2 . C1 . H12 . 110.0 no
H11 . C1 . H12 . 109.2 no
C2 . C1 . H13 . 109.7 no
H11 . C1 . H13 . 109.2 no
H12 . C1 . H13 . 109.2 no

loop_
_geom_bond_atom_site_label_1
_geom_bond_site_symmetry_1
_geom_bond_atom_site_label_2
_geom_bond_site_symmetry_2
_geom_bond_distance
_geom_bond_publ_flag
Cu1 . N1 9_655 2.183(4) yes
Cu1 . N1 10_555 2.183(4) yes
Cu1 . O1 6_666 2.113(4) yes
Cu1 . O2 6_666 1.963(3) yes
Cu1 . O2 . 1.963(3) yes
Cu1 . O1 . 2.113(4) yes
O2 . C4 . 1.276(5) yes
C4 . C5 . 1.500(5) yes
C4 . C3 . 1.387(6) yes
C5 . C6 . 1.386(6) yes
C5 . C8 . 1.371(6) yes
C6 . C7 . 1.367(6) yes
C6 . H61 . 0.950 no
C7 . N1 . 1.318(6) yes
C7 . H71 . 0.950 no
N1 . C9 . 1.340(5) yes
C9 . C8 . 1.368(6) yes
C9 . H91 . 0.950 no
C8 . H81 . 0.950 no
C3 . C2 . 1.419(6) yes
C3 . H31 . 0.950 no
C2 . O1 . 1.248(5) yes
C2 . C1 . 1.496(6) yes
C1 . H11 . 0.976 no
C1 . H12 . 0.977 no
C1 . H13 . 0.978 no

loop_
_platon_squeeze_void_nr
_platon_squeeze_void_average_x
_platon_squeeze_void_average_y
_platon_squeeze_void_average_z
_platon_squeeze_void_volume
_platon_squeeze_void_count_electrons
_platon_squeeze_void_content
1 0.000 0.000 -0.012 363 125 ' '
2 0.333 0.667 -0.175 367 125 ' '
3 0.667 0.333 0.084 367 125 ' '
